data_7247664
loop_
_publ_author_name
'George, Tanner'
'Brosseau, Christa L.'
'Masuda, Jason D.'

_publ_section_title
;
 Electrochemical and X-ray structural evidence of multiple molybdenum
 precursor candidates from a reported non-aqueous electrodeposition of
 molybdenum disulfide
;
_journal_issue 46
_journal_name_full 'RSC Advances'
_journal_page_first 32199
_journal_page_last 32216
_journal_paper_doi 10.1039/D3RA04605B
_journal_volume 13
_journal_year 2023
_chemical_formula_moiety 'C16 H36 Mo4 O20'
_chemical_formula_sum 'C16 H36 Mo4 O20'
_chemical_formula_weight 932.21
_space_group_crystal_system orthorhombic
_space_group_IT_number 33
_space_group_name_Hall 'P 2c -2n'
_space_group_name_H-M_alt 'P n a 21'
_atom_sites_solution_hydrogens mixed
_atom_sites_solution_primary dual
_audit_creation_date 2023-09-10
_audit_creation_method
;
Olex2 1.5
(compiled 2023.08.24 svn.re1ec1418 for OlexSys, GUI svn.r6817)
;
_audit_update_record
;
2023-10-01 deposited with the CCDC.	2023-10-06 downloaded from the CCDC.
;
_cell_angle_alpha 90
_cell_angle_beta 90
_cell_angle_gamma 90
_cell_formula_units_Z 4
_cell_length_a 34.2851(19)
_cell_length_b 9.7131(5)
_cell_length_c 8.4881(4)
_cell_measurement_reflns_used 9843
_cell_measurement_temperature 125
_cell_measurement_theta_max 35.67
_cell_measurement_theta_min 2.68
_cell_volume 2826.7(3)
_computing_cell_refinement 'SAINT V8.40B (Bruker AXS Inc., 2016)'
_computing_data_collection 'APEX4 (Bruker AXS Inc., 2021)'
_computing_data_reduction 'SAINT V8.40B (Bruker AXS Inc., 2016)'
_computing_molecular_graphics 'Olex2 1.5 (Dolomanov et al., 2009)'
_computing_publication_material 'Olex2 1.5 (Dolomanov et al., 2009)'
_computing_structure_refinement 'SHELXL 2018/3 (Sheldrick, 2015)'
_computing_structure_solution 'SHELXT 2018/2 (Sheldrick, 2018)'
_diffrn_ambient_temperature 125.00
_diffrn_detector '100 \\times 140 mm^2^ CMOS sensor'
_diffrn_detector_area_resol_mean 7.3910
_diffrn_detector_type 'Bruker PHOTON III'
_diffrn_measured_fraction_theta_full 0.999
_diffrn_measured_fraction_theta_max 0.999
_diffrn_measurement_device '\k--geometry diffractometer'
_diffrn_measurement_device_type 'Bruker D8 VENTURE'
_diffrn_measurement_method '\f and \w scans'
_diffrn_radiation_monochromator 'multilayer mirror'
_diffrn_radiation_type MoK\a
_diffrn_radiation_wavelength 0.71073
_diffrn_reflns_av_R_equivalents 0.0390
_diffrn_reflns_av_unetI/netI 0.0163
_diffrn_reflns_Laue_measured_fraction_full 0.999
_diffrn_reflns_Laue_measured_fraction_max 0.999
_diffrn_reflns_limit_h_max 57
_diffrn_reflns_limit_h_min -57
_diffrn_reflns_limit_k_max 16
_diffrn_reflns_limit_k_min -16
_diffrn_reflns_limit_l_max 14
_diffrn_reflns_limit_l_min -14
_diffrn_reflns_number 281755
_diffrn_reflns_point_group_measured_fraction_full 0.999
_diffrn_reflns_point_group_measured_fraction_max 0.999
_diffrn_reflns_theta_full 25.242
_diffrn_reflns_theta_max 36.335
_diffrn_reflns_theta_min 2.179
_diffrn_source 'microfocus sealed tube'
_diffrn_source_type 'Incoatec I\mS 3.0'
_exptl_absorpt_coefficient_mu 1.819
_exptl_absorpt_correction_T_max 0.1100
_exptl_absorpt_correction_T_min 0.0655
_exptl_absorpt_correction_type none
_exptl_absorpt_process_details
;
SADABS-2016/2 (Bruker,2016/2) was used for absorption correction.
wR2(int) was 0.1031 before and 0.0592 after correction.
The Ratio of minimum to maximum transmission is 0.5955.
The \l/2 correction factor is Not present.
;
_exptl_crystal_colour yellow
_exptl_crystal_colour_primary yellow
_exptl_crystal_density_diffrn 2.191
_exptl_crystal_description prism
_exptl_crystal_F_000 1840
_exptl_crystal_size_max 0.24
_exptl_crystal_size_mid 0.12
_exptl_crystal_size_min 0.12
_refine_diff_density_max 1.508
_refine_diff_density_min -2.102
_refine_diff_density_rms 0.185
_refine_ls_abs_structure_details
;
 Refined as an inversion twin.
;
_refine_ls_abs_structure_Flack 0.05(7)
_refine_ls_extinction_coef 0.00076(13)
_refine_ls_extinction_expression Fc^*^=kFc[1+0.001xFc^2^\l^3^/sin(2\q)]^-1/4^
_refine_ls_extinction_method 'SHELXL-2018/3 (Sheldrick 2018)'
_refine_ls_goodness_of_fit_ref 1.084
_refine_ls_hydrogen_treatment mixed
_refine_ls_matrix_type full
_refine_ls_number_parameters 439
_refine_ls_number_reflns 13707
_refine_ls_number_restraints 219
_refine_ls_restrained_S_all 1.081
_refine_ls_R_factor_all 0.0682
_refine_ls_R_factor_gt 0.0655
_refine_ls_shift/su_max 0.000
_refine_ls_shift/su_mean 0.000
_refine_ls_structure_factor_coef Fsqd
_refine_ls_weighting_details 'w=1/[\s^2^(Fo^2^)+(0.0002P)^2^+20.8382P] where P=(Fo^2^+2Fc^2^)/3'
_refine_ls_weighting_scheme calc
_refine_ls_wR_factor_gt 0.1327
_refine_ls_wR_factor_ref 0.1339
_reflns_Friedel_coverage 0.899
_reflns_Friedel_fraction_full 1.000
_reflns_Friedel_fraction_max 0.998
_reflns_number_gt 13061
_reflns_number_total 13707
_reflns_threshold_expression 'I > 2\s(I)'
_cod_data_source_file d3ra04605b2.cif
_cod_data_source_block mo_jasontemp2021_0m_a_pl
_cod_database_code 7247664
_shelx_shelxl_version_number 2018/3
_shelx_space_group_comment
;
The symmetry employed for this shelxl refinement is uniquely defined
by the following loop, which should always be used as a source of
symmetry information in preference to the above space-group names.
They are only intended as comments.
;
_shelx_estimated_absorpt_t_max 0.811
_shelx_estimated_absorpt_t_min 0.669
_olex2_refinement_description
;
1. Twinned data refinement
 Scales: 0.95(8)
 0.05(8)
2. Fixed Uiso
 At 1.2 times of:
  All C(H,H) groups
 At 1.5 times of:
  All O(H) groups, All O(H,H) groups
3. Restrained distances
 O5-H5
 0.87 with sigma of 0.01
 C5-H5
 1.922041 with sigma of 0.02
 Mo2-H5
 2.676213 with sigma of 0.02
 O1A-C1 \\sim O1B-C1B
 with sigma of 0.02
 C1B-C1A \\sim C1-C2A
 with sigma of 0.02
 C1A-O2 \\sim O2-C2A
 with sigma of 0.02
 O14A-C12A \\sim O14B-C12B
 with sigma of 0.02
 C12B-C11B \\sim C12A-C11A
 with sigma of 0.02
 C11A-O13 \\sim O13-C11B
 with sigma of 0.02
 O17-C15A \\sim O17-C15B
 with sigma of 0.02
 O18-C16A \\sim O18-C16B
 with sigma of 0.02
 C15A-C16A \\sim C15B-C16B
 with sigma of 0.02
 O17-C16A \\sim O17-C16B
 with sigma of 0.04
 O18-C15A \\sim O18-C15B
 with sigma of 0.04
4. Uiso/Uaniso restraints and constraints
O1A \\sim C1 \\sim C2A \\sim O1B \\sim C1A \\sim C1B: within 2A with sigma of
0.04 and sigma for terminal atoms of 0.08 within 2A
O13 \\sim O13 \\sim O14A \\sim C11A \\sim C12A \\sim O14B \\sim C11B \\sim
C12B: within 2A with sigma of 0.04 and sigma for terminal atoms of 0.08 within
2A
C15A \\sim C16A \\sim C15B \\sim C16B: within 2A with sigma of 0.001 and sigma
for terminal atoms of 0.002 within 2A
Uanis(O1B) = Uanis(O1A)
5. Rigid body (RIGU) restrains
 O2, O1A, C1, C2A, O1B, C1A, C1B
 with sigma for 1-2 distances of 0.004 and sigma for 1-3 distances of 0.004
 C15A, C16A
 with sigma for 1-2 distances of 0.004 and sigma for 1-3 distances of 0.004
 C15B, C16B
 with sigma for 1-2 distances of 0.004 and sigma for 1-3 distances of 0.004
6. Others
 Sof(O1A)=Sof(H1A)=Sof(C1)=Sof(H1B)=Sof(H1C)=Sof(C2A)=Sof(H2AA)=Sof(H2AB)=1-
 FVAR(1)
 Sof(O1B)=Sof(H1BA)=Sof(C1A)=Sof(H1AA)=Sof(H1AB)=Sof(C1B)=Sof(H1BB)=Sof(H1BC)=
 FVAR(1)
 Sof(O14B)=Sof(H14D)=Sof(C11B)=Sof(H11C)=Sof(H11D)=Sof(C12B)=Sof(H12C)=
 Sof(H12D)=1-FVAR(2)
 Sof(O14A)=Sof(H14C)=Sof(C11A)=Sof(H11A)=Sof(H11B)=Sof(C12A)=Sof(H12A)=
 Sof(H12B)=FVAR(2)
 Sof(H17A)=Sof(C15B)=Sof(H15C)=Sof(H15D)=Sof(C16B)=Sof(H16C)=Sof(H16D)=1-FVAR(3)
 Sof(H17)=Sof(C15A)=Sof(H15A)=Sof(H15B)=Sof(C16A)=Sof(H16A)=Sof(H16B)=FVAR(3)
7.a Secondary CH2 refined with riding coordinates:
 C3(H3A,H3B), C4(H4A,H4B), C5(H5A,H5B), C6(H6A,H6B), C7(H7A,H7B), C8(H8A,H8B),
 C9(H9A,H9B), C10(H10A,H10B), C13(H13A,H13B), C14(H14A,H14B), C1(H1B,H1C),
 C2A(H2AA,H2AB), C11A(H11A,H11B), C12A(H12A,H12B), C15A(H15A,H15B), C16A(H16A,
 H16B), C1A(H1AA,H1AB), C1B(H1BB,H1BC), C11B(H11C,H11D), C12B(H12C,H12D),
 C15B(H15C,H15D), C16B(H16C,H16D)
7.b Tetrahedral OH refined with riding coordinates:
 O17(H17), O17(H17A)
7.c Idealised tetrahedral OH refined as rotating group:
 O1A(H1A), O14A(H14C), O1B(H1BA), O14B(H14D)
;
_olex2_submission_special_instructions 'No special instructions were received'

loop_
_space_group_symop_operation_xyz
'x, y, z'
'-x, -y, z+1/2'
'-x+1/2, y+1/2, z+1/2'
'x+1/2, -y+1/2, z'

loop_
_atom_site_label
_atom_site_type_symbol
_atom_site_fract_x
_atom_site_fract_y
_atom_site_fract_z
_atom_site_U_iso_or_equiv
_atom_site_adp_type
_atom_site_occupancy
_atom_site_site_symmetry_order
_atom_site_calc_flag
_atom_site_refinement_flags_posn
_atom_site_refinement_flags_adp
_atom_site_refinement_flags_occupancy
_atom_site_disorder_assembly
_atom_site_disorder_group
Mo1 Mo 0.29733(2) 0.91332(8) -0.05656(14) 0.0482(2) Uani 1 1 d . . . . .
Mo2 Mo 0.35563(2) 1.06408(7) 0.06330(11) 0.03999(16) Uani 1 1 d D . . . .
Mo3 Mo 0.44055(2) 0.79314(8) -0.43726(12) 0.04268(17) Uani 1 1 d . . . . .
Mo4 Mo 0.40153(2) 0.57270(7) -0.55101(11) 0.04021(17) Uani 1 1 d . . . . .
O2 O 0.3231(2) 1.0940(7) -0.1286(10) 0.0529(19) Uani 1 1 d D . . . .
O3 O 0.33069(17) 0.8836(6) 0.1416(8) 0.0372(12) Uani 1 1 d . . . . .
O4 O 0.38667(16) 0.8144(6) 0.3763(7) 0.0343(11) Uani 1 1 d . . . . .
O5 O 0.40337(18) 0.9927(7) 0.1609(7) 0.0383(13) Uani 1 1 d D . . . .
H5 H 0.4090(9) 0.929(9) 0.230(11) 0.057 Uiso 1 1 d D U . . .
O6 O 0.3936(2) 1.1779(7) -0.0398(10) 0.0497(16) Uani 1 1 d . . . . .
O7 O 0.2845(2) 0.8815(8) -0.2739(9) 0.0512(18) Uani 1 1 d . . . . .
O8 O 0.2899(2) 0.7157(7) -0.0498(13) 0.063(2) Uani 1 1 d . . . . .
O9 O 0.2578(2) 0.9819(8) 0.0264(10) 0.054(2) Uani 1 1 d . . . . .
O10 O 0.3323(2) 1.1654(8) 0.1923(11) 0.056(2) Uani 1 1 d . . . . .
O11 O 0.36712(19) 0.8807(6) -0.1238(7) 0.0381(13) Uani 1 1 d . . . . .
O12 O 0.3933(2) 0.6868(6) -0.3556(8) 0.0423(15) Uani 1 1 d . . . . .
O13 O 0.45060(18) 0.6737(7) -0.6253(10) 0.0491(18) Uani 1 1 d D U . . .
O15 O 0.39102(19) 0.5290(7) -0.7695(8) 0.0408(14) Uani 1 1 d . . . . .
O16 O 0.34626(17) 0.5424(7) -0.5364(8) 0.0435(15) Uani 1 1 d . . . . .
O17 O 0.4160(2) 0.9524(7) -0.3366(9) 0.0506(18) Uani 1 1 d D . . . .
H17 H 0.399162 0.957780 -0.265058 0.076 Uiso 0.544(17) 1 calc R U P A 1
H17A H 0.403522 0.958224 -0.251760 0.076 Uiso 0.456(17) 1 calc R U P A 2
O18 O 0.46555(17) 0.9386(7) -0.5532(10) 0.0463(14) Uani 1 1 d D . . . .
O19 O 0.4736(3) 0.7318(9) -0.3085(11) 0.063(2) Uani 1 1 d . . . . .
O20 O 0.4226(2) 0.4359(8) -0.4661(11) 0.057(2) Uani 1 1 d . . . . .
C3 C 0.3189(2) 0.8449(9) 0.2963(10) 0.0369(17) Uani 1 1 d . . . . .
H3A H 0.313453 0.744861 0.298662 0.044 Uiso 1 1 calc R U . . .
H3B H 0.294549 0.894031 0.324019 0.044 Uiso 1 1 calc R U . . .
C4 C 0.3498(2) 0.8783(9) 0.4153(9) 0.0361(16) Uani 1 1 d . . . . .
H4A H 0.353319 0.979374 0.420601 0.043 Uiso 1 1 calc R U . . .
H4B H 0.341278 0.846147 0.520500 0.043 Uiso 1 1 calc R U . . .
C5 C 0.4393(3) 1.0497(12) 0.0993(14) 0.052(3) Uani 1 1 d D . . . .
H5A H 0.449275 0.992238 0.011858 0.063 Uiso 1 1 calc R U . . .
H5B H 0.459365 1.054298 0.182801 0.063 Uiso 1 1 calc R U . . .
C6 C 0.4295(3) 1.1893(11) 0.0423(17) 0.056(3) Uani 1 1 d . . . . .
H6A H 0.426847 1.253683 0.132098 0.068 Uiso 1 1 calc R U . . .
H6B H 0.450178 1.223931 -0.028688 0.068 Uiso 1 1 calc R U . . .
C7 C 0.2692(4) 0.7501(12) -0.3105(15) 0.057(3) Uani 1 1 d . . . . .
H7A H 0.287267 0.701672 -0.382808 0.068 Uiso 1 1 calc R U . . .
H7B H 0.243840 0.760668 -0.364618 0.068 Uiso 1 1 calc R U . . .
C8 C 0.2639(5) 0.6671(15) -0.164(2) 0.090(6) Uani 1 1 d . . . . .
H8A H 0.236770 0.675711 -0.126159 0.107 Uiso 1 1 calc R U . . .
H8B H 0.269183 0.568740 -0.186596 0.107 Uiso 1 1 calc R U . . .
C9 C 0.3874(3) 0.7563(9) -0.0819(10) 0.043(2) Uani 1 1 d . . . . .
H9A H 0.378555 0.725849 0.023565 0.052 Uiso 1 1 calc R U . . .
H9B H 0.415666 0.775527 -0.075684 0.052 Uiso 1 1 calc R U . . .
C10 C 0.3806(3) 0.6442(10) -0.1967(12) 0.048(2) Uani 1 1 d . . . . .
H10A H 0.395225 0.561152 -0.163953 0.058 Uiso 1 1 calc R U . . .
H10B H 0.352486 0.620680 -0.198949 0.058 Uiso 1 1 calc R U . . .
C13 C 0.3520(3) 0.4878(10) -0.8056(10) 0.0406(19) Uani 1 1 d . . . . .
H13A H 0.352234 0.407533 -0.877381 0.049 Uiso 1 1 calc R U . . .
H13B H 0.337880 0.564050 -0.858039 0.049 Uiso 1 1 calc R U . . .
C14 C 0.3320(3) 0.4506(11) -0.6528(13) 0.049(2) Uani 1 1 d . . . . .
H14A H 0.303386 0.460097 -0.663591 0.058 Uiso 1 1 calc R U . . .
H14B H 0.338045 0.354279 -0.623456 0.058 Uiso 1 1 calc R U . . .
O1A O 0.2987(10) 1.108(3) -0.442(4) 0.142(8) Uani 0.500(15) 1 d D U P B 1
H1A H 0.314361 1.053541 -0.399570 0.213 Uiso 0.500(15) 1 calc R U P B 1
O14A O 0.4527(3) 0.5372(16) -0.9642(16) 0.061(4) Uani 0.630(16) 1 d D U P C 1
H14C H 0.431794 0.529179 -0.913280 0.091 Uiso 0.630(16) 1 calc R U P C 1
C1 C 0.2856(10) 1.206(4) -0.329(3) 0.090(8) Uani 0.500(15) 1 d D U P B 1
H1B H 0.261373 1.172605 -0.278773 0.108 Uiso 0.500(15) 1 calc R U P B 1
H1C H 0.279634 1.294558 -0.382561 0.108 Uiso 0.500(15) 1 calc R U P B 1
C2A C 0.3158(10) 1.228(3) -0.209(4) 0.090(8) Uani 0.500(15) 1 d D U P B 1
H2AA H 0.306969 1.297716 -0.131474 0.108 Uiso 0.500(15) 1 calc R U P B 1
H2AB H 0.340126 1.261853 -0.258711 0.108 Uiso 0.500(15) 1 calc R U P B 1
C11A C 0.4818(7) 0.661(3) -0.736(3) 0.081(7) Uani 0.630(16) 1 d D U P C 1
H11A H 0.486501 0.755296 -0.777253 0.097 Uiso 0.630(16) 1 calc R U P C 1
H11B H 0.505178 0.636256 -0.674258 0.097 Uiso 0.630(16) 1 calc R U P C 1
C12A C 0.4816(7) 0.575(3) -0.866(3) 0.109(9) Uani 0.630(16) 1 d D U P C 1
H12A H 0.501913 0.613845 -0.936000 0.130 Uiso 0.630(16) 1 calc R U P C 1
H12B H 0.492346 0.487433 -0.825979 0.130 Uiso 0.630(16) 1 calc R U P C 1
C15A C 0.4232(5) 1.0896(15) -0.402(2) 0.041(2) Uani 0.544(17) 1 d D U P A 1
H15A H 0.422508 1.161962 -0.320125 0.049 Uiso 0.544(17) 1 calc R U P A 1
H15B H 0.404545 1.112700 -0.487225 0.049 Uiso 0.544(17) 1 calc R U P A 1
C16A C 0.4642(5) 1.0664(16) -0.465(2) 0.041(2) Uani 0.544(17) 1 d D U P A 1
H16A H 0.471761 1.143950 -0.534410 0.049 Uiso 0.544(17) 1 calc R U P A 1
H16B H 0.482918 1.062324 -0.376453 0.049 Uiso 0.544(17) 1 calc R U P A 1
O1B O 0.2671(10) 1.270(4) -0.215(4) 0.142(8) Uani 0.500(15) 1 d D U P B 2
H1BA H 0.261841 1.194280 -0.258265 0.213 Uiso 0.500(15) 1 calc R U P B 2
O14B O 0.5299(7) 0.604(4) -0.700(4) 0.091(11) Uani 0.370(16) 1 d D U P C 2
H14D H 0.527297 0.665073 -0.630448 0.137 Uiso 0.370(16) 1 calc R U P C 2
C1A C 0.3273(8) 1.174(2) -0.277(2) 0.052(5) Uani 0.500(15) 1 d D U P B 2
H1AA H 0.355174 1.191104 -0.301246 0.062 Uiso 0.500(15) 1 calc R U P B 2
H1AB H 0.315381 1.124454 -0.366931 0.062 Uiso 0.500(15) 1 calc R U P B 2
C1B C 0.3066(10) 1.306(3) -0.248(4) 0.085(7) Uani 0.500(15) 1 d D U P B 2
H1BB H 0.318418 1.355859 -0.158275 0.103 Uiso 0.500(15) 1 calc R U P B 2
H1BC H 0.307932 1.366275 -0.342707 0.103 Uiso 0.500(15) 1 calc R U P B 2
C11B C 0.4692(7) 0.700(3) -0.770(3) 0.045(6) Uani 0.370(16) 1 d D U P C 2
H11C H 0.450204 0.698998 -0.858116 0.054 Uiso 0.370(16) 1 calc R U P C 2
H11D H 0.482719 0.789924 -0.768575 0.054 Uiso 0.370(16) 1 calc R U P C 2
C12B C 0.4956(8) 0.592(3) -0.783(4) 0.059(8) Uani 0.370(16) 1 d D U P C 2
H12C H 0.482439 0.506503 -0.749211 0.071 Uiso 0.370(16) 1 calc R U P C 2
H12D H 0.502253 0.580960 -0.896299 0.071 Uiso 0.370(16) 1 calc R U P C 2
C15B C 0.4429(6) 1.0731(19) -0.352(2) 0.041(2) Uani 0.456(17) 1 d D U P A 2
H15C H 0.428884 1.159455 -0.326291 0.049 Uiso 0.456(17) 1 calc R U P A 2
H15D H 0.465137 1.063437 -0.277954 0.049 Uiso 0.456(17) 1 calc R U P A 2
C16B C 0.4569(7) 1.0762(18) -0.515(2) 0.041(2) Uani 0.456(17) 1 d D U P A 2
H16C H 0.436509 1.113225 -0.585511 0.049 Uiso 0.456(17) 1 calc R U P A 2
H16D H 0.480461 1.134445 -0.523524 0.049 Uiso 0.456(17) 1 calc R U P A 2

loop_
_atom_site_aniso_label
_atom_site_aniso_U_11
_atom_site_aniso_U_22
_atom_site_aniso_U_33
_atom_site_aniso_U_23
_atom_site_aniso_U_13
_atom_site_aniso_U_12
Mo1 0.0375(3) 0.0363(3) 0.0707(6) 0.0021(4) -0.0181(4) -0.0051(3)
Mo2 0.0381(3) 0.0302(3) 0.0517(4) -0.0105(3) -0.0037(4) -0.0046(2)
Mo3 0.0419(3) 0.0352(3) 0.0510(4) -0.0034(4) -0.0122(4) -0.0124(3)
Mo4 0.0366(3) 0.0325(3) 0.0515(4) -0.0129(3) 0.0059(3) -0.0088(2)
O2 0.057(4) 0.037(3) 0.064(5) 0.004(3) -0.017(4) -0.008(3)
O3 0.031(3) 0.036(3) 0.045(3) -0.004(2) -0.002(2) -0.006(2)
O4 0.031(2) 0.038(3) 0.034(3) -0.010(2) 0.000(2) -0.002(2)
O5 0.035(3) 0.045(3) 0.036(3) -0.004(3) -0.008(2) -0.009(2)
O6 0.051(4) 0.041(3) 0.057(4) -0.005(4) -0.004(4) -0.012(3)
O7 0.053(4) 0.043(4) 0.057(4) 0.002(3) -0.022(3) -0.007(3)
O8 0.056(4) 0.045(4) 0.087(6) 0.006(4) -0.044(5) -0.012(3)
O9 0.038(3) 0.056(4) 0.068(5) 0.007(4) -0.003(3) 0.001(3)
O10 0.056(4) 0.034(3) 0.078(6) -0.016(4) 0.013(4) -0.003(3)
O11 0.050(3) 0.030(3) 0.035(3) -0.006(2) -0.008(3) -0.006(2)
O12 0.058(4) 0.032(3) 0.037(3) -0.004(2) -0.006(3) -0.013(3)
O13 0.030(3) 0.039(3) 0.078(5) -0.007(3) 0.009(3) -0.007(2)
O15 0.043(3) 0.036(3) 0.043(3) -0.016(3) 0.012(3) -0.005(2)
O16 0.041(3) 0.046(3) 0.043(3) -0.025(3) 0.012(3) -0.018(2)
O17 0.077(5) 0.033(3) 0.042(3) -0.012(3) -0.004(3) -0.025(3)
O18 0.039(3) 0.041(3) 0.060(4) -0.006(4) -0.010(3) -0.015(2)
O19 0.060(5) 0.054(5) 0.075(6) 0.017(4) -0.029(4) -0.018(4)
O20 0.058(4) 0.039(3) 0.073(6) -0.005(4) -0.004(4) -0.006(3)
C3 0.030(3) 0.042(4) 0.039(4) -0.012(3) 0.007(3) 0.000(3)
C4 0.035(3) 0.042(4) 0.031(4) -0.014(3) 0.006(3) -0.002(3)
C5 0.044(5) 0.057(6) 0.056(6) -0.002(5) 0.002(4) -0.016(4)
C6 0.049(5) 0.048(5) 0.071(8) -0.018(6) -0.001(5) -0.018(4)
C7 0.059(6) 0.053(6) 0.059(7) -0.012(5) -0.016(5) -0.017(5)
C8 0.093(10) 0.059(8) 0.116(13) 0.023(8) -0.065(10) -0.030(7)
C9 0.066(6) 0.034(4) 0.029(4) 0.000(3) -0.011(4) -0.003(4)
C10 0.065(6) 0.031(4) 0.047(5) -0.003(4) 0.000(5) -0.013(4)
C13 0.043(4) 0.043(4) 0.035(4) -0.018(3) 0.002(3) -0.010(4)
C14 0.044(5) 0.052(5) 0.050(5) -0.020(4) 0.008(4) -0.019(4)
O1A 0.143(14) 0.154(18) 0.129(15) -0.004(14) 0.062(13) 0.052(13)
O14A 0.041(6) 0.085(10) 0.057(8) -0.001(7) 0.015(5) -0.002(6)
C1 0.110(18) 0.099(17) 0.062(12) 0.032(11) 0.032(11) 0.048(15)
C2A 0.109(18) 0.075(14) 0.086(15) 0.032(11) 0.024(13) 0.046(13)
C11A 0.050(12) 0.098(19) 0.094(17) -0.004(15) 0.012(12) -0.021(12)
C12A 0.057(12) 0.16(2) 0.112(18) -0.091(16) 0.016(12) -0.011(14)
C15A 0.043(4) 0.035(3) 0.045(6) -0.006(4) -0.004(3) -0.008(4)
C16A 0.042(4) 0.035(3) 0.045(6) -0.005(4) -0.004(3) -0.008(4)
O1B 0.143(14) 0.154(18) 0.129(15) -0.004(14) 0.062(13) 0.052(13)
O14B 0.040(12) 0.14(3) 0.09(2) 0.01(2) -0.009(13) 0.021(15)
C1A 0.071(12) 0.048(9) 0.037(8) -0.012(6) -0.003(8) 0.001(9)
C1B 0.128(16) 0.066(13) 0.062(15) 0.009(11) 0.014(15) 0.039(13)
C11B 0.027(10) 0.035(10) 0.072(16) 0.033(11) -0.003(10) 0.004(8)
C12B 0.051(15) 0.075(19) 0.050(15) 0.029(14) -0.020(12) 0.008(14)
C15B 0.042(4) 0.035(3) 0.045(6) -0.006(4) -0.004(3) -0.008(4)
C16B 0.043(4) 0.035(3) 0.045(6) -0.006(4) -0.004(3) -0.008(4)

loop_
_atom_type_symbol
_atom_type_description
_atom_type_scat_dispersion_real
_atom_type_scat_dispersion_imag
_atom_type_scat_source
C C 0.0033 0.0016 'International Tables Vol C Tables 4.2.6.8 and 6.1.1.4'
H H 0.0000 0.0000 'International Tables Vol C Tables 4.2.6.8 and 6.1.1.4'
Mo Mo -1.6832 0.6857 'International Tables Vol C Tables 4.2.6.8 and 6.1.1.4'
O O 0.0106 0.0060 'International Tables Vol C Tables 4.2.6.8 and 6.1.1.4'

loop_
_geom_angle_atom_site_label_1
_geom_angle_atom_site_label_2
_geom_angle_atom_site_label_3
_geom_angle
_geom_angle_site_symmetry_1
_geom_angle_site_symmetry_3
_geom_angle_publ_flag
O2 Mo1 Mo2 47.7(2) . . ?
O2 Mo1 O11 68.1(3) . . ?
O3 Mo1 Mo2 49.48(17) . . ?
O3 Mo1 O2 97.1(3) . . ?
O3 Mo1 O11 68.5(2) . . ?
O7 Mo1 Mo2 128.6(2) . . ?
O7 Mo1 O2 87.1(3) . . ?
O7 Mo1 O3 153.0(3) . . ?
O7 Mo1 O8 80.7(4) . . ?
O7 Mo1 O11 88.8(3) . . ?
O8 Mo1 Mo2 128.9(2) . . ?
O8 Mo1 O2 155.6(4) . . ?
O8 Mo1 O3 84.8(3) . . ?
O8 Mo1 O11 90.4(3) . . ?
O9 Mo1 Mo2 103.2(3) . . ?
O9 Mo1 O2 97.7(4) . . ?
O9 Mo1 O3 99.4(3) . . ?
O9 Mo1 O7 106.5(4) . . ?
O9 Mo1 O8 106.1(4) . . ?
O9 Mo1 O11 158.9(3) . . ?
O11 Mo1 Mo2 55.75(13) . . ?
O2 Mo2 Mo1 49.6(2) . . ?
O2 Mo2 O3 98.9(3) . . ?
O2 Mo2 O11 70.3(3) . . ?
O3 Mo2 Mo1 49.28(18) . . ?
O3 Mo2 O11 69.7(2) . . ?
O5 Mo2 Mo1 126.16(19) . . ?
O5 Mo2 O2 149.7(3) . . ?
O5 Mo2 O3 84.8(3) . . ?
O5 Mo2 O11 83.2(2) . . ?
O6 Mo2 Mo1 130.4(3) . . ?
O6 Mo2 O2 85.6(3) . . ?
O6 Mo2 O3 156.7(3) . . ?
O6 Mo2 O5 80.2(3) . . ?
O6 Mo2 O11 90.8(3) . . ?
O10 Mo2 Mo1 102.4(3) . . ?
O10 Mo2 O2 100.4(4) . . ?
O10 Mo2 O3 95.2(3) . . ?
O10 Mo2 O5 109.2(4) . . ?
O10 Mo2 O6 106.4(4) . . ?
O10 Mo2 O11 160.0(3) . . ?
O11 Mo2 Mo1 57.97(16) . . ?
O4 Mo3 Mo4 57.39(15) 1_554 . ?
O12 Mo3 Mo4 47.79(18) . . ?
O12 Mo3 O4 70.3(2) . 1_554 ?
O13 Mo3 Mo4 48.83(18) . . ?
O13 Mo3 O4 70.3(2) . 1_554 ?
O13 Mo3 O12 96.5(3) . . ?
O17 Mo3 Mo4 124.7(2) . . ?
O17 Mo3 O4 83.7(3) . 1_554 ?
O17 Mo3 O12 84.9(3) . . ?
O17 Mo3 O13 151.6(3) . . ?
O18 Mo3 Mo4 128.3(2) . . ?
O18 Mo3 O4 86.7(2) . 1_554 ?
O18 Mo3 O12 154.0(3) . . ?
O18 Mo3 O13 86.6(3) . . ?
O18 Mo3 O17 80.5(3) . . ?
O19 Mo3 Mo4 106.5(3) . . ?
O19 Mo3 O4 163.8(3) . 1_554 ?
O19 Mo3 O12 97.7(4) . . ?
O19 Mo3 O13 101.3(4) . . ?
O19 Mo3 O17 106.6(4) . . ?
O19 Mo3 O18 107.0(3) . . ?
O4 Mo4 Mo3 55.99(13) 1_554 . ?
O12 Mo4 Mo3 48.64(19) . . ?
O12 Mo4 O4 69.8(2) . 1_554 ?
O12 Mo4 O13 96.0(3) . . ?
O13 Mo4 Mo3 47.4(2) . . ?
O13 Mo4 O4 68.8(2) . 1_554 ?
O15 Mo4 Mo3 127.4(2) . . ?
O15 Mo4 O4 86.0(2) . 1_554 ?
O15 Mo4 O12 152.0(3) . . ?
O15 Mo4 O13 87.9(3) . . ?
O16 Mo4 Mo3 125.89(17) . . ?
O16 Mo4 O4 87.6(3) . 1_554 ?
O16 Mo4 O12 83.9(3) . . ?
O16 Mo4 O13 154.6(3) . . ?
O16 Mo4 O15 81.1(3) . . ?
O20 Mo4 Mo3 105.1(3) . . ?
O20 Mo4 O4 161.1(3) . 1_554 ?
O20 Mo4 O12 98.2(4) . . ?
O20 Mo4 O13 99.1(3) . . ?
O20 Mo4 O15 108.6(4) . . ?
O20 Mo4 O16 106.0(3) . . ?
Mo2 O2 Mo1 82.7(3) . . ?
C2A O2 Mo1 144.1(15) . . ?
C2A O2 Mo2 126.4(15) . . ?
C1A O2 Mo1 137.7(10) . . ?
C1A O2 Mo2 135.4(11) . . ?
Mo1 O3 Mo2 81.2(2) . . ?
C3 O3 Mo1 129.3(5) . . ?
C3 O3 Mo2 129.8(5) . . ?
Mo3 O4 Mo4 66.62(16) 1_556 1_556 ?
C4 O4 Mo3 123.3(4) . 1_556 ?
C4 O4 Mo4 121.9(5) . 1_556 ?
Mo2 O5 H5 136(2) . . ?
C5 O5 Mo2 114.9(6) . . ?
C5 O5 H5 109(2) . . ?
C6 O6 Mo2 114.2(7) . . ?
C7 O7 Mo1 116.2(7) . . ?
C8 O8 Mo1 113.4(7) . . ?
Mo2 O11 Mo1 66.29(17) . . ?
C9 O11 Mo1 121.0(6) . . ?
C9 O11 Mo2 122.4(5) . . ?
Mo4 O12 Mo3 83.6(3) . . ?
C10 O12 Mo3 133.3(6) . . ?
C10 O12 Mo4 129.7(5) . . ?
Mo3 O13 Mo4 83.7(3) . . ?
C11A O13 Mo3 134.6(11) . . ?
C11A O13 Mo4 141.0(11) . . ?
C11B O13 Mo3 132.0(13) . . ?
C11B O13 Mo4 136.7(14) . . ?
C13 O15 Mo4 116.1(5) . . ?
C14 O16 Mo4 113.0(5) . . ?
Mo3 O17 H17 131.4 . . ?
Mo3 O17 H17A 130.3 . . ?
C15A O17 Mo3 118.7(8) . . ?
C15A O17 H17 109.5 . . ?
C15B O17 Mo3 108.5(9) . . ?
C15B O17 H17A 109.5 . . ?
C16A O18 Mo3 110.6(9) . . ?
C16B O18 Mo3 118.9(9) . . ?
O3 C3 H3A 109.4 . . ?
O3 C3 H3B 109.4 . . ?
O3 C3 C4 111.3(7) . . ?
H3A C3 H3B 108.0 . . ?
C4 C3 H3A 109.4 . . ?
C4 C3 H3B 109.4 . . ?
O4 C4 C3 111.7(6) . . ?
O4 C4 H4A 109.3 . . ?
O4 C4 H4B 109.3 . . ?
C3 C4 H4A 109.3 . . ?
C3 C4 H4B 109.3 . . ?
H4A C4 H4B 107.9 . . ?
O5 C5 H5A 110.5 . . ?
O5 C5 H5B 110.5 . . ?
O5 C5 C6 106.0(9) . . ?
H5A C5 H5B 108.7 . . ?
C6 C5 H5A 110.5 . . ?
C6 C5 H5B 110.5 . . ?
O6 C6 C5 106.6(8) . . ?
O6 C6 H6A 110.4 . . ?
O6 C6 H6B 110.4 . . ?
C5 C6 H6A 110.4 . . ?
C5 C6 H6B 110.4 . . ?
H6A C6 H6B 108.6 . . ?
O7 C7 H7A 109.5 . . ?
O7 C7 H7B 109.5 . . ?
O7 C7 C8 110.5(10) . . ?
H7A C7 H7B 108.1 . . ?
C8 C7 H7A 109.5 . . ?
C8 C7 H7B 109.5 . . ?
O8 C8 C7 108.5(10) . . ?
O8 C8 H8A 110.0 . . ?
O8 C8 H8B 110.0 . . ?
C7 C8 H8A 110.0 . . ?
C7 C8 H8B 110.0 . . ?
H8A C8 H8B 108.4 . . ?
O11 C9 H9A 109.1 . . ?
O11 C9 H9B 109.1 . . ?
O11 C9 C10 112.3(8) . . ?
H9A C9 H9B 107.9 . . ?
C10 C9 H9A 109.1 . . ?
C10 C9 H9B 109.1 . . ?
O12 C10 C9 110.4(7) . . ?
O12 C10 H10A 109.6 . . ?
O12 C10 H10B 109.6 . . ?
C9 C10 H10A 109.6 . . ?
C9 C10 H10B 109.6 . . ?
H10A C10 H10B 108.1 . . ?
O15 C13 H13A 110.1 . . ?
O15 C13 H13B 110.1 . . ?
O15 C13 C14 107.9(7) . . ?
H13A C13 H13B 108.4 . . ?
C14 C13 H13A 110.1 . . ?
C14 C13 H13B 110.1 . . ?
O16 C14 C13 106.9(7) . . ?
O16 C14 H14A 110.3 . . ?
O16 C14 H14B 110.3 . . ?
C13 C14 H14A 110.3 . . ?
C13 C14 H14B 110.3 . . ?
H14A C14 H14B 108.6 . . ?
C1 O1A H1A 109.5 . . ?
C12A O14A H14C 109.5 . . ?
O1A C1 H1B 109.7 . . ?
O1A C1 H1C 109.7 . . ?
O1A C1 C2A 110(3) . . ?
H1B C1 H1C 108.2 . . ?
C2A C1 H1B 109.7 . . ?
C2A C1 H1C 109.7 . . ?
O2 C2A H2AA 110.1 . . ?
O2 C2A H2AB 110.1 . . ?
C1 C2A O2 108(2) . . ?
C1 C2A H2AA 110.1 . . ?
C1 C2A H2AB 110.1 . . ?
H2AA C2A H2AB 108.4 . . ?
O13 C11A H11A 106.1 . . ?
O13 C11A H11B 106.1 . . ?
H11A C11A H11B 106.3 . . ?
C12A C11A O13 125(2) . . ?
C12A C11A H11A 106.1 . . ?
C12A C11A H11B 106.1 . . ?
O14A C12A C11A 132(2) . . ?
O14A C12A H12A 104.4 . . ?
O14A C12A H12B 104.4 . . ?
C11A C12A H12A 104.4 . . ?
C11A C12A H12B 104.4 . . ?
H12A C12A H12B 105.6 . . ?
O17 C15A H15A 112.0 . . ?
O17 C15A H15B 112.0 . . ?
O17 C15A C16A 98.9(12) . . ?
H15A C15A H15B 109.7 . . ?
C16A C15A H15A 112.0 . . ?
C16A C15A H15B 112.0 . . ?
O18 C16A C15A 109.7(11) . . ?
O18 C16A H16A 109.7 . . ?
O18 C16A H16B 109.7 . . ?
C15A C16A H16A 109.7 . . ?
C15A C16A H16B 109.7 . . ?
H16A C16A H16B 108.2 . . ?
C1B O1B H1BA 109.5 . . ?
C12B O14B H14D 109.5 . . ?
O2 C1A H1AA 110.7 . . ?
O2 C1A H1AB 110.7 . . ?
H1AA C1A H1AB 108.8 . . ?
C1B C1A O2 105.4(18) . . ?
C1B C1A H1AA 110.7 . . ?
C1B C1A H1AB 110.7 . . ?
O1B C1B C1A 106(3) . . ?
O1B C1B H1BB 110.6 . . ?
O1B C1B H1BC 110.6 . . ?
C1A C1B H1BB 110.6 . . ?
C1A C1B H1BC 110.6 . . ?
H1BB C1B H1BC 108.7 . . ?
O13 C11B H11C 111.1 . . ?
O13 C11B H11D 111.1 . . ?
H11C C11B H11D 109.1 . . ?
C12B C11B O13 103(2) . . ?
C12B C11B H11C 111.1 . . ?
C12B C11B H11D 111.1 . . ?
O14B C12B C11B 117(3) . . ?
O14B C12B H12C 108.1 . . ?
O14B C12B H12D 108.1 . . ?
C11B C12B H12C 108.1 . . ?
C11B C12B H12D 108.1 . . ?
H12C C12B H12D 107.3 . . ?
O17 C15B H15C 110.3 . . ?
O17 C15B H15D 110.3 . . ?
H15C C15B H15D 108.5 . . ?
C16B C15B O17 107.3(14) . . ?
C16B C15B H15C 110.3 . . ?
C16B C15B H15D 110.3 . . ?
O18 C16B C15B 105.7(15) . . ?
O18 C16B H16C 110.6 . . ?
O18 C16B H16D 110.6 . . ?
C15B C16B H16C 110.6 . . ?
C15B C16B H16D 110.6 . . ?
H16C C16B H16D 108.7 . . ?

loop_
_geom_bond_atom_site_label_1
_geom_bond_atom_site_label_2
_geom_bond_distance
_geom_bond_site_symmetry_2
_geom_bond_publ_flag
Mo1 Mo2 2.6786(10) . ?
Mo1 O2 2.057(7) . ?
Mo1 O3 2.054(6) . ?
Mo1 O7 1.921(8) . ?
Mo1 O8 1.937(7) . ?
Mo1 O9 1.667(8) . ?
Mo1 O11 2.480(7) . ?
Mo2 O2 1.996(8) . ?
Mo2 O3 2.060(6) . ?
Mo2 O5 1.961(6) . ?
Mo2 O6 1.920(7) . ?
Mo2 O10 1.675(8) . ?
Mo2 O11 2.418(6) . ?
Mo3 Mo4 2.7030(10) . ?
Mo3 O4 2.441(6) 1_554 ?
Mo3 O12 2.042(7) . ?
Mo3 O13 2.003(8) . ?
Mo3 O17 1.957(8) . ?
Mo3 O18 1.923(7) . ?
Mo3 O19 1.683(8) . ?
Mo4 O4 2.481(6) 1_554 ?
Mo4 O12 2.015(7) . ?
Mo4 O13 2.047(6) . ?
Mo4 O15 1.936(7) . ?
Mo4 O16 1.922(6) . ?
Mo4 O20 1.675(8) . ?
O2 C2A 1.49(2) . ?
O2 C1A 1.49(2) . ?
O3 C3 1.424(11) . ?
O4 C4 1.446(9) . ?
O5 H5 0.873(13) . ?
O5 C5 1.447(11) . ?
O6 C6 1.417(13) . ?
O7 C7 1.414(12) . ?
O8 C8 1.401(15) . ?
O11 C9 1.438(11) . ?
O12 C10 1.477(12) . ?
O13 C11A 1.43(2) . ?
O13 C11B 1.41(2) . ?
O15 C13 1.430(11) . ?
O16 C14 1.418(11) . ?
O17 H17 0.8400 . ?
O17 H17A 0.8400 . ?
O17 C15A 1.465(16) . ?
O17 C15B 1.497(17) . ?
O18 C16A 1.449(15) . ?
O18 C16B 1.408(18) . ?
C3 H3A 0.9900 . ?
C3 H3B 0.9900 . ?
C3 C4 1.500(12) . ?
C4 H4A 0.9900 . ?
C4 H4B 0.9900 . ?
C5 H5A 0.9900 . ?
C5 H5B 0.9900 . ?
C5 C6 1.478(16) . ?
C6 H6A 0.9900 . ?
C6 H6B 0.9900 . ?
C7 H7A 0.9900 . ?
C7 H7B 0.9900 . ?
C7 C8 1.49(2) . ?
C8 H8A 0.9900 . ?
C8 H8B 0.9900 . ?
C9 H9A 0.9900 . ?
C9 H9B 0.9900 . ?
C9 C10 1.480(13) . ?
C10 H10A 0.9900 . ?
C10 H10B 0.9900 . ?
C13 H13A 0.9900 . ?
C13 H13B 0.9900 . ?
C13 C14 1.510(14) . ?
C14 H14A 0.9900 . ?
C14 H14B 0.9900 . ?
O1A H1A 0.8400 . ?
O1A C1 1.42(3) . ?
O14A H14C 0.8400 . ?
O14A C12A 1.35(2) . ?
C1 H1B 0.9900 . ?
C1 H1C 0.9900 . ?
C1 C2A 1.47(3) . ?
C2A H2AA 0.9900 . ?
C2A H2AB 0.9900 . ?
C11A H11A 0.9900 . ?
C11A H11B 0.9900 . ?
C11A C12A 1.38(2) . ?
C12A H12A 0.9900 . ?
C12A H12B 0.9900 . ?
C15A H15A 0.9900 . ?
C15A H15B 0.9900 . ?
C15A C16A 1.521(19) . ?
C16A H16A 0.9900 . ?
C16A H16B 0.9900 . ?
O1B H1BA 0.8400 . ?
O1B C1B 1.43(4) . ?
O14B H14D 0.8400 . ?
O14B C12B 1.38(3) . ?
C1A H1AA 0.9900 . ?
C1A H1AB 0.9900 . ?
C1A C1B 1.49(3) . ?
C1B H1BB 0.9900 . ?
C1B H1BC 0.9900 . ?
C11B H11C 0.9900 . ?
C11B H11D 0.9900 . ?
C11B C12B 1.39(3) . ?
C12B H12C 0.9900 . ?
C12B H12D 0.9900 . ?
C15B H15C 0.9900 . ?
C15B H15D 0.9900 . ?
C15B C16B 1.46(2) . ?
C16B H16C 0.9900 . ?
C16B H16D 0.9900 . ?

loop_
_geom_hbond_atom_site_label_D
_geom_hbond_atom_site_label_H
_geom_hbond_atom_site_label_A
_geom_hbond_distance_DH
_geom_hbond_distance_HA
_geom_hbond_distance_DA
_geom_hbond_angle_DHA
_geom_hbond_site_symmetry_A
_geom_hbond_publ_flag
O5 H5 O4 0.873(13) 1.83(3) 2.582(9) 142(3) . yes
O5 H5 O18 0.873(13) 2.67(6) 3.273(9) 127(6) 1_556 yes
O17 H17 O11 0.84 1.79 2.561(10) 151.7 . yes
C5 H5B O18 0.99 2.52 3.268(15) 132.6 1_556 yes
C6 H6B O14B 0.99 2.32 3.19(4) 147.0 2_675 yes
C8 H8A O1A 0.99 2.08 2.91(4) 140.2 3_545 yes
C13 H13A O10 0.99 2.52 3.203(12) 126.1 1_544 yes
C14 H14B O10 0.99 2.42 3.066(12) 122.5 1_544 yes
O1A H1A O7 0.84 2.23 2.67(4) 112.9 . yes
O14A H14C O15 0.84 1.86 2.685(13) 168.7 . yes

loop_
_geom_torsion_atom_site_label_1
_geom_torsion_atom_site_label_2
_geom_torsion_atom_site_label_3
_geom_torsion_atom_site_label_4
_geom_torsion
_geom_torsion_site_symmetry_1
_geom_torsion_site_symmetry_2
_geom_torsion_site_symmetry_3
_geom_torsion_site_symmetry_4
_geom_torsion_publ_flag
Mo1 O2 C2A C1 -33(4) . . . . ?
Mo1 O2 C1A C1B 116(2) . . . . ?
Mo1 O3 C3 C4 -161.7(5) . . . . ?
Mo1 O7 C7 C8 4.0(15) . . . . ?
Mo1 O8 C8 C7 36.1(17) . . . . ?
Mo1 O11 C9 C10 82.6(9) . . . . ?
Mo2 O2 C2A C1 -171.3(16) . . . . ?
Mo2 O2 C1A C1B -96(2) . . . . ?
Mo2 O3 C3 C4 -46.6(10) . . . . ?
Mo2 O5 C5 C6 28.2(10) . . . . ?
Mo2 O6 C6 C5 42.9(11) . . . . ?
Mo2 O11 C9 C10 162.6(6) . . . . ?
Mo3 O4 C4 C3 -165.0(6) 1_556 . . . ?
Mo3 O12 C10 C9 41.3(13) . . . . ?
Mo3 O13 C11A C12A -176(3) . . . . ?
Mo3 O13 C11B C12B 129.5(17) . . . . ?
Mo3 O17 C15A C16A -31.1(14) . . . . ?
Mo3 O17 C15B C16B 45.8(18) . . . . ?
Mo3 O18 C16A C15A -47.0(16) . . . . ?
Mo3 O18 C16B C15B 23(2) . . . . ?
Mo4 O4 C4 C3 -83.6(8) 1_556 . . . ?
Mo4 O12 C10 C9 167.0(7) . . . . ?
Mo4 O13 C11A C12A 17(5) . . . . ?
Mo4 O13 C11B C12B -93(2) . . . . ?
Mo4 O15 C13 C14 -16.0(10) . . . . ?
Mo4 O16 C14 C13 -42.1(10) . . . . ?
O2 C1A C1B O1B -60(3) . . . . ?
O3 C3 C4 O4 -56.3(10) . . . . ?
O5 C5 C6 O6 -43.5(12) . . . . ?
O7 C7 C8 O8 -25.2(18) . . . . ?
O11 C9 C10 O12 58.6(12) . . . . ?
O13 C11A C12A O14A 36(6) . . . . ?
O13 C11B C12B O14B -80(3) . . . . ?
O15 C13 C14 O16 35.9(11) . . . . ?
O17 C15A C16A O18 47.4(17) . . . . ?
O17 C15B C16B O18 -43(2) . . . . ?
O1A C1 C2A O2 -61(3) . . . . ?

loop_
_twin_individual_id
_twin_individual_mass_fraction_refined
1 0.95(8)
2 0.05(8)
